data_1576603
loop_
_publ_author_name
'Chen-Wu, Jialei'
'Benitez-Martin, Carlos'
'Gonz&#xe1;lez-Delgado, Jos&#xe9; A'
'de Jong, Flip'
'Fron, Eduard'
'Steurs, Gert'
'Mart&#xed;nez-Mart&#xed;nez, Antonio J'
'N&#xe1;jera, Francisco'
'Gr&#xf8;tli, Morten'
'Hofkens, Johan'
'Andr&#xe9;asson, Joakim'
'Pischel, Uwe'

_publ_section_title
;
 Heteroaryl iminothioindoxyl (HA-ITI) photoswitches <i>via</i>
 regioselective aza-Wittig synthesis: unifying red-shifted absorption,
 large <i>E</i>/<i>Z</i> band separation, and tunable thermal recovery.
;
_journal_issue 7
_journal_name_full 'Chemical science'
_journal_page_first 3658
_journal_page_last 3668
_journal_paper_doi 10.1039/d5sc08074f
_journal_volume 17
_journal_year 2026
_chemical_formula_moiety 'C15 H9 N3 O S'
_chemical_formula_sum 'C15 H9 N3 O S'
_chemical_formula_weight 279.31
_space_group_crystal_system monoclinic
_space_group_IT_number 15
_space_group_name_Hall '-I 2ya'
_space_group_name_H-M_alt 'I 1 2/a 1'
_atom_sites_solution_hydrogens mixed
_atom_sites_solution_primary dual
_audit_creation_date 2025-03-14
_audit_creation_method
;
Olex2 1.5-ac7-014
(compiled 2025.02.27 svn.r6f4c0eaf for Rigaku Oxford Diffraction, GUI svn.r7171)
;
_audit_update_record
;
2025-03-14 deposited with the CCDC.	2025-12-15 downloaded from the CCDC.
;
_cell_angle_alpha 90
_cell_angle_beta 101.070(2)
_cell_angle_gamma 90
_cell_formula_units_Z 8
_cell_length_a 19.7360(4)
_cell_length_b 4.87140(10)
_cell_length_c 26.2576(4)
_cell_measurement_reflns_used 18483
_cell_measurement_temperature 150.00(10)
_cell_measurement_theta_max 33.7260
_cell_measurement_theta_min 2.3750
_cell_volume 2477.49(8)
_computing_cell_refinement 'CrysAlisPro 1.171.44.98a (Rigaku OD, 2025)'
_computing_data_collection 'CrysAlisPro system (CCD 43.111a 64-bit (release 27-02-2024))'
_computing_data_reduction 'CrysAlisPro 1.171.44.98a (Rigaku OD, 2025)'
_computing_molecular_graphics 'Olex2 1.5-ac7-014 (Dolomanov et al., 2009)'
_computing_publication_material 'Olex2 1.5-ac7-014 (Dolomanov et al., 2009)'
_computing_structure_refinement 'SHELXL 2019/3 (Sheldrick, 2015)'
_computing_structure_solution 'SHELXT  (Sheldrick, 2015)'
_diffrn_ambient_environment N~2~
_diffrn_ambient_temperature 150.00(10)
_diffrn_detector 'Hybrid Pixel Array Detector'
_diffrn_detector_area_resol_mean 10.0000
_diffrn_detector_type 'HyPix-Arc 100'
_diffrn_measured_fraction_theta_full 0.999
_diffrn_measured_fraction_theta_max 0.897
_diffrn_measurement_details
;
List of Runs (angles in degrees, time in seconds):

  # Type    Start    End  Width  t~exp~   \w     \q     \k     \f   Frames
#--------------------------------------------------------------------------
  1  \w    -11.00  80.00   0.50   40.00    --    8.84  67.00  32.00  182
  2  \w    -62.00  29.00   0.50   40.00    --    8.84 -67.00-101.00  182
  3  \w    -68.00  23.00   0.50   40.00    --    8.84 -38.00 -90.00  182
  4  \w    -58.00  33.00   0.50   40.00    --    8.84 -77.00  30.00  182
  5  \w    -58.00  33.00   0.50   40.00    --    8.84 -77.00  30.00  182
  6  \w    -23.00  28.00   0.50   40.00    --   -9.15 -99.00 -90.00  102
  7  \w    -23.00  28.00   0.50   40.00    --   -9.15 -99.00  30.00  102
  8  \w    -23.00  28.00   0.50   40.00    --   -9.15 -99.00 120.00  102
  9  \w    -23.00  22.00   0.50   40.00    --    8.84 -99.00-180.00   90
;
_diffrn_measurement_device 'four-circle diffractometer'
_diffrn_measurement_device_type 'XtaLAB Synergy, Dualflex, HyPix-Arc 100'
_diffrn_measurement_method '\w scans'
_diffrn_orient_matrix_type 'CrysAlisPro convention (1999,Acta A55,543-557)'
_diffrn_orient_matrix_UB_11 0.0090252000
_diffrn_orient_matrix_UB_12 -0.0915420000
_diffrn_orient_matrix_UB_13 0.0212272000
_diffrn_orient_matrix_UB_21 0.0329145000
_diffrn_orient_matrix_UB_22 0.0630551000
_diffrn_orient_matrix_UB_23 0.0066058000
_diffrn_orient_matrix_UB_31 -0.0132784000
_diffrn_orient_matrix_UB_32 0.0940707000
_diffrn_orient_matrix_UB_33 0.0162239000
_diffrn_radiation_monochromator mirror
_diffrn_radiation_probe x-ray
_diffrn_radiation_type 'Mo K\a'
_diffrn_radiation_wavelength 0.71073
_diffrn_reflns_av_R_equivalents 0.0301
_diffrn_reflns_av_unetI/netI 0.0194
_diffrn_reflns_Laue_measured_fraction_full 0.999
_diffrn_reflns_Laue_measured_fraction_max 0.897
_diffrn_reflns_limit_h_max 26
_diffrn_reflns_limit_h_min -29
_diffrn_reflns_limit_k_max 7
_diffrn_reflns_limit_k_min -7
_diffrn_reflns_limit_l_max 39
_diffrn_reflns_limit_l_min -39
_diffrn_reflns_number 33247
_diffrn_reflns_point_group_measured_fraction_full 0.999
_diffrn_reflns_point_group_measured_fraction_max 0.897
_diffrn_reflns_theta_full 25.242
_diffrn_reflns_theta_max 33.846
_diffrn_reflns_theta_min 2.376
_diffrn_source 'micro-focus sealed X-ray tube'
_diffrn_source_type 'PhotonJet (Mo) X-ray Source'
_exptl_absorpt_coefficient_mu 0.259
_exptl_absorpt_correction_T_max 1.00000
_exptl_absorpt_correction_T_min 0.87132
_exptl_absorpt_correction_type multi-scan
_exptl_absorpt_process_details
;
CrysAlisPro 1.171.44.98a (Rigaku Oxford Diffraction, 2025)
Empirical absorption correction using spherical harmonics,
implemented in SCALE3 ABSPACK scaling algorithm.
;
_exptl_crystal_colour red
_exptl_crystal_colour_primary red
_exptl_crystal_density_diffrn 1.498
_exptl_crystal_description block
_exptl_crystal_F_000 1152
_exptl_crystal_size_max 0.21
_exptl_crystal_size_mid 0.055
_exptl_crystal_size_min 0.05
_refine_diff_density_max 0.444
_refine_diff_density_min -0.205
_refine_diff_density_rms 0.055
_refine_ls_extinction_method none
_refine_ls_goodness_of_fit_ref 1.045
_refine_ls_hydrogen_treatment mixed
_refine_ls_matrix_type full
_refine_ls_number_parameters 185
_refine_ls_number_reflns 4492
_refine_ls_number_restraints 0
_refine_ls_restrained_S_all 1.045
_refine_ls_R_factor_all 0.0469
_refine_ls_R_factor_gt 0.0380
_refine_ls_shift/su_max 0.001
_refine_ls_shift/su_mean 0.000
_refine_ls_structure_factor_coef Fsqd
_refine_ls_weighting_details 'w=1/[\s^2^(Fo^2^)+(0.0568P)^2^+1.3079P] where P=(Fo^2^+2Fc^2^)/3'
_refine_ls_weighting_scheme calc
_refine_ls_wR_factor_gt 0.1024
_refine_ls_wR_factor_ref 0.1070
_reflns_Friedel_coverage 0.000
_reflns_number_gt 3768
_reflns_number_total 4492
_reflns_threshold_expression 'I > 2\s(I)'
_cod_data_source_file d5sc08074f2.cif
_cod_data_source_block maf02
_cod_depositor_comments 'Adding full bibliography for 1576602--1576604.cif.'
_cod_database_code 1576603
_shelx_shelxl_version_number 2019/3
_chemical_oxdiff_formula 'C15 H9 N3 O1 S1 '
_shelx_space_group_comment
;
The symmetry employed for this shelxl refinement is uniquely defined
by the following loop, which should always be used as a source of
symmetry information in preference to the above space-group names.
They are only intended as comments.
;
_diffrn_oxdiff_digest_od_ed
;

;
_olex2_refinement_description
;
1. Fixed Uiso
 At 1.2 times of:
  All C(H) groups
2.a Aromatic/amide H refined with riding coordinates:
 C3(H3), C14(H14), C6(H6), C11(H11), C5(H5), C4(H4), C12(H12), C13(H13)
;
_olex2_submission_special_instructions 'No special instructions were received'
_oxdiff_exptl_absorpt_empirical_details
;
Empirical correction (ABSPACK) includes:
- Absorption correction using spherical harmonics
- Frame scaling
;
_oxdiff_exptl_absorpt_empirical_full_max 1.222
_oxdiff_exptl_absorpt_empirical_full_min 0.812

loop_
_space_group_symop_operation_xyz
'x, y, z'
'-x+1/2, y, -z'
'x+1/2, y+1/2, z+1/2'
'-x+1, y+1/2, -z+1/2'
'-x, -y, -z'
'x-1/2, -y, z'
'-x+1/2, -y+1/2, -z+1/2'
'x, -y+1/2, z+1/2'

loop_
_atom_site_label
_atom_site_type_symbol
_atom_site_fract_x
_atom_site_fract_y
_atom_site_fract_z
_atom_site_U_iso_or_equiv
_atom_site_adp_type
_atom_site_occupancy
_atom_site_site_symmetry_order
_atom_site_calc_flag
_atom_site_refinement_flags_posn
_atom_site_refinement_flags_adp
_atom_site_refinement_flags_occupancy
_atom_site_disorder_assembly
_atom_site_disorder_group
S1 S 0.47702(2) 0.85282(6) 0.67117(2) 0.02714(8) Uani 1 1 d . . . . .
O1 O 0.38303(5) 1.3256(2) 0.56205(4) 0.0457(3) Uani 1 1 d . . . . .
N2 N 0.57071(5) 0.6640(2) 0.53620(4) 0.02580(18) Uani 1 1 d . . . . .
N3 N 0.55735(5) 0.5765(2) 0.61774(4) 0.02744(19) Uani 1 1 d . . . . .
N1 N 0.48661(5) 0.9263(2) 0.56884(3) 0.02598(18) Uani 1 1 d . . . . .
C10 C 0.37924(5) 1.2395(2) 0.65135(4) 0.0263(2) Uani 1 1 d . . . . .
C9 C 0.40331(6) 1.2047(2) 0.60234(4) 0.0284(2) Uani 1 1 d . . . . .
C1 C 0.53689(5) 0.7255(2) 0.57542(4) 0.02433(19) Uani 1 1 d . . . . .
C7 C 0.60816(5) 0.4094(2) 0.60562(4) 0.0259(2) Uani 1 1 d . . . . .
C15 C 0.41357(5) 1.0663(2) 0.68999(4) 0.0264(2) Uani 1 1 d . . . . .
C2 C 0.61770(5) 0.4614(2) 0.55458(4) 0.0253(2) Uani 1 1 d . . . . .
C8 C 0.45922(5) 0.9871(2) 0.60820(4) 0.02434(19) Uani 1 1 d . . . . .
C3 C 0.66667(6) 0.3183(2) 0.53291(5) 0.0312(2) Uani 1 1 d . . . . .
H3 H 0.673254 0.354270 0.498631 0.037 Uiso 1 1 calc R U . . .
C14 C 0.39748(6) 1.0671(3) 0.73925(4) 0.0329(2) Uani 1 1 d . . . . .
H14 H 0.420290 0.947294 0.765599 0.039 Uiso 1 1 calc R U . . .
C6 C 0.64768(6) 0.2091(3) 0.63601(5) 0.0320(2) Uani 1 1 d . . . . .
H6 H 0.641576 0.172153 0.670363 0.038 Uiso 1 1 calc R U . . .
C11 C 0.32898(6) 1.4219(3) 0.66112(5) 0.0324(2) Uani 1 1 d . . . . .
H11 H 0.305984 1.541094 0.634724 0.039 Uiso 1 1 calc R U . . .
C5 C 0.69561(6) 0.0674(3) 0.61465(5) 0.0337(2) Uani 1 1 d . . . . .
H5 H 0.722889 -0.069875 0.634580 0.040 Uiso 1 1 calc R U . . .
C4 C 0.70506(6) 0.1216(2) 0.56384(5) 0.0332(2) Uani 1 1 d . . . . .
H4 H 0.738797 0.020295 0.550370 0.040 Uiso 1 1 calc R U . . .
C12 C 0.31329(7) 1.4253(3) 0.71054(5) 0.0370(3) Uani 1 1 d . . . . .
H12 H 0.279390 1.548811 0.718231 0.044 Uiso 1 1 calc R U . . .
C13 C 0.34707(7) 1.2484(3) 0.74879(5) 0.0372(3) Uani 1 1 d . . . . .
H13 H 0.335340 1.251809 0.782225 0.045 Uiso 1 1 calc R U . . .
H2 H 0.5650(8) 0.731(3) 0.5068(6) 0.037(4) Uiso 1 1 d . . . . .

loop_
_atom_site_aniso_label
_atom_site_aniso_U_11
_atom_site_aniso_U_22
_atom_site_aniso_U_33
_atom_site_aniso_U_23
_atom_site_aniso_U_13
_atom_site_aniso_U_12
S1 0.02780(14) 0.03125(15) 0.02285(12) 0.00468(9) 0.00604(9) 0.00099(10)
O1 0.0482(6) 0.0585(7) 0.0333(4) 0.0164(4) 0.0155(4) 0.0278(5)
N2 0.0261(4) 0.0291(5) 0.0229(4) 0.0031(3) 0.0067(3) 0.0048(3)
N3 0.0292(4) 0.0272(4) 0.0271(4) 0.0053(3) 0.0084(3) 0.0033(3)
N1 0.0255(4) 0.0292(4) 0.0241(4) 0.0029(3) 0.0067(3) 0.0037(3)
C10 0.0248(5) 0.0285(5) 0.0269(5) -0.0029(4) 0.0081(4) -0.0027(4)
C9 0.0266(5) 0.0325(6) 0.0271(5) 0.0033(4) 0.0077(4) 0.0050(4)
C1 0.0241(4) 0.0257(5) 0.0239(4) 0.0019(4) 0.0065(3) 0.0015(4)
C7 0.0255(5) 0.0241(5) 0.0288(5) 0.0041(4) 0.0071(4) 0.0004(4)
C15 0.0260(5) 0.0297(5) 0.0242(4) -0.0040(4) 0.0069(4) -0.0066(4)
C2 0.0246(5) 0.0247(5) 0.0269(5) 0.0022(4) 0.0058(3) 0.0006(4)
C8 0.0232(4) 0.0273(5) 0.0228(4) 0.0032(4) 0.0052(3) 0.0009(4)
C3 0.0304(5) 0.0318(6) 0.0329(5) 0.0031(4) 0.0100(4) 0.0061(4)
C14 0.0371(6) 0.0386(6) 0.0242(5) -0.0055(4) 0.0088(4) -0.0100(5)
C6 0.0337(6) 0.0296(6) 0.0335(5) 0.0101(4) 0.0084(4) 0.0039(4)
C11 0.0286(5) 0.0316(6) 0.0387(6) -0.0061(4) 0.0112(4) -0.0024(4)
C5 0.0321(5) 0.0281(5) 0.0411(6) 0.0101(5) 0.0075(4) 0.0051(4)
C4 0.0299(5) 0.0289(6) 0.0420(6) 0.0046(5) 0.0102(5) 0.0065(4)
C12 0.0348(6) 0.0363(6) 0.0438(7) -0.0174(5) 0.0176(5) -0.0073(5)
C13 0.0403(6) 0.0433(7) 0.0317(5) -0.0158(5) 0.0157(5) -0.0138(5)

loop_
_atom_type_symbol
_atom_type_description
_atom_type_scat_dispersion_real
_atom_type_scat_dispersion_imag
_atom_type_scat_source
C C 0.0033 0.0016 'International Tables Vol C Tables 4.2.6.8 and 6.1.1.4'
H H 0.0000 0.0000 'International Tables Vol C Tables 4.2.6.8 and 6.1.1.4'
N N 0.0061 0.0033 'International Tables Vol C Tables 4.2.6.8 and 6.1.1.4'
O O 0.0106 0.0060 'International Tables Vol C Tables 4.2.6.8 and 6.1.1.4'
S S 0.1246 0.1234 'International Tables Vol C Tables 4.2.6.8 and 6.1.1.4'

loop_
_exptl_crystal_face_index_h
_exptl_crystal_face_index_k
_exptl_crystal_face_index_l
_exptl_crystal_face_perp_dist
-1 0 0 0.0300
1 0 0 0.0246
0 0 1 0.0126
0 0 -1 0.0378
-1 0 -2 0.0405
0 1 0 0.0691
0 -2 1 0.1378
1 0 -2 0.0310
2 0 -1 0.0232
-2 0 1 0.0311
2 -1 -2 0.1229
-17 -1 33 0.0289
12 -5 -23 0.1044

loop_
_geom_angle_atom_site_label_1
_geom_angle_atom_site_label_2
_geom_angle_atom_site_label_3
_geom_angle
_geom_angle_site_symmetry_1
_geom_angle_site_symmetry_3
_geom_angle_publ_flag
C8 S1 C15 91.13(5) . . ?
C1 N2 C2 106.70(9) . . ?
C1 N2 H2 128.2(11) . . ?
C2 N2 H2 125.1(11) . . ?
C1 N3 C7 104.41(9) . . ?
C8 N1 C1 117.67(9) . . ?
C15 C10 C9 112.09(10) . . ?
C15 C10 C11 121.14(10) . . ?
C11 C10 C9 126.77(11) . . ?
O1 C9 C10 127.12(11) . . ?
O1 C9 C8 122.76(10) . . ?
C10 C9 C8 110.12(9) . . ?
N2 C1 N1 120.37(9) . . ?
N3 C1 N2 113.49(9) . . ?
N3 C1 N1 126.14(9) . . ?
N3 C7 C2 110.45(9) . . ?
N3 C7 C6 129.21(10) . . ?
C6 C7 C2 120.34(10) . . ?
C10 C15 S1 115.10(8) . . ?
C14 C15 S1 124.20(10) . . ?
C14 C15 C10 120.70(11) . . ?
N2 C2 C7 104.94(9) . . ?
N2 C2 C3 133.36(10) . . ?
C3 C2 C7 121.70(10) . . ?
N1 C8 S1 129.23(8) . . ?
N1 C8 C9 119.21(9) . . ?
C9 C8 S1 111.56(7) . . ?
C2 C3 H3 121.6 . . ?
C4 C3 C2 116.72(11) . . ?
C4 C3 H3 121.6 . . ?
C15 C14 H14 121.0 . . ?
C13 C14 C15 118.00(12) . . ?
C13 C14 H14 121.0 . . ?
C7 C6 H6 121.0 . . ?
C5 C6 C7 118.00(11) . . ?
C5 C6 H6 121.0 . . ?
C10 C11 H11 120.9 . . ?
C12 C11 C10 118.27(12) . . ?
C12 C11 H11 120.9 . . ?
C6 C5 H5 119.4 . . ?
C6 C5 C4 121.28(11) . . ?
C4 C5 H5 119.4 . . ?
C3 C4 C5 121.95(11) . . ?
C3 C4 H4 119.0 . . ?
C5 C4 H4 119.0 . . ?
C11 C12 H12 119.9 . . ?
C11 C12 C13 120.29(12) . . ?
C13 C12 H12 119.9 . . ?
C14 C13 C12 121.58(11) . . ?
C14 C13 H13 119.2 . . ?
C12 C13 H13 119.2 . . ?

loop_
_geom_bond_atom_site_label_1
_geom_bond_atom_site_label_2
_geom_bond_distance
_geom_bond_site_symmetry_2
_geom_bond_publ_flag
S1 C15 1.7696(11) . ?
S1 C8 1.7500(10) . ?
O1 C9 1.2097(14) . ?
N2 C1 1.3639(13) . ?
N2 C2 1.3765(14) . ?
N2 H2 0.826(17) . ?
N3 C1 1.3238(13) . ?
N3 C7 1.3756(14) . ?
N1 C1 1.3805(13) . ?
N1 C8 1.2893(13) . ?
C10 C9 1.4646(15) . ?
C10 C15 1.3917(16) . ?
C10 C11 1.3921(16) . ?
C9 C8 1.5166(15) . ?
C7 C2 1.4117(14) . ?
C7 C6 1.3992(15) . ?
C15 C14 1.3897(14) . ?
C2 C3 1.3981(15) . ?
C3 H3 0.9500 . ?
C3 C4 1.3839(16) . ?
C14 H14 0.9500 . ?
C14 C13 1.3887(18) . ?
C6 H6 0.9500 . ?
C6 C5 1.3746(17) . ?
C11 H11 0.9500 . ?
C11 C12 1.3906(17) . ?
C5 H5 0.9500 . ?
C5 C4 1.4072(18) . ?
C4 H4 0.9500 . ?
C12 H12 0.9500 . ?
C12 C13 1.392(2) . ?
C13 H13 0.9500 . ?

loop_
_geom_torsion_atom_site_label_1
_geom_torsion_atom_site_label_2
_geom_torsion_atom_site_label_3
_geom_torsion_atom_site_label_4
_geom_torsion
_geom_torsion_site_symmetry_1
_geom_torsion_site_symmetry_2
_geom_torsion_site_symmetry_3
_geom_torsion_site_symmetry_4
_geom_torsion_publ_flag
S1 C15 C14 C13 179.16(9) . . . . ?
O1 C9 C8 S1 179.74(11) . . . . ?
O1 C9 C8 N1 -0.08(18) . . . . ?
N2 C2 C3 C4 -179.28(12) . . . . ?
N3 C7 C2 N2 -0.37(12) . . . . ?
N3 C7 C2 C3 179.85(10) . . . . ?
N3 C7 C6 C5 179.75(12) . . . . ?
C10 C9 C8 S1 -0.60(12) . . . . ?
C10 C9 C8 N1 179.57(10) . . . . ?
C10 C15 C14 C13 -0.96(17) . . . . ?
C10 C11 C12 C13 -0.40(18) . . . . ?
C9 C10 C15 S1 0.47(13) . . . . ?
C9 C10 C15 C14 -179.42(10) . . . . ?
C9 C10 C11 C12 -179.76(11) . . . . ?
C1 N2 C2 C7 0.73(12) . . . . ?
C1 N2 C2 C3 -179.53(12) . . . . ?
C1 N3 C7 C2 -0.15(12) . . . . ?
C1 N3 C7 C6 -179.76(12) . . . . ?
C1 N1 C8 S1 0.79(16) . . . . ?
C1 N1 C8 C9 -179.42(10) . . . . ?
C7 N3 C1 N2 0.65(13) . . . . ?
C7 N3 C1 N1 -179.44(11) . . . . ?
C7 C2 C3 C4 0.42(17) . . . . ?
C7 C6 C5 C4 0.19(19) . . . . ?
C15 S1 C8 N1 -179.47(11) . . . . ?
C15 S1 C8 C9 0.72(8) . . . . ?
C15 C10 C9 O1 179.72(13) . . . . ?
C15 C10 C9 C8 0.09(13) . . . . ?
C15 C10 C11 C12 -0.62(17) . . . . ?
C15 C14 C13 C12 -0.06(18) . . . . ?
C2 N2 C1 N3 -0.91(13) . . . . ?
C2 N2 C1 N1 179.18(10) . . . . ?
C2 C7 C6 C5 0.18(18) . . . . ?
C2 C3 C4 C5 -0.04(19) . . . . ?
C8 S1 C15 C10 -0.71(9) . . . . ?
C8 S1 C15 C14 179.17(10) . . . . ?
C8 N1 C1 N2 -176.02(10) . . . . ?
C8 N1 C1 N3 4.08(17) . . . . ?
C6 C7 C2 N2 179.27(11) . . . . ?
C6 C7 C2 C3 -0.50(17) . . . . ?
C6 C5 C4 C3 -0.3(2) . . . . ?
C11 C10 C9 O1 -1.1(2) . . . . ?
C11 C10 C9 C8 179.30(11) . . . . ?
C11 C10 C15 S1 -178.79(9) . . . . ?
C11 C10 C15 C14 1.32(17) . . . . ?
C11 C12 C13 C14 0.75(19) . . . . ?

loop_
_exptl_oxdiff_crystal_face_indexfrac_h
_exptl_oxdiff_crystal_face_indexfrac_k
_exptl_oxdiff_crystal_face_indexfrac_l
_exptl_oxdiff_crystal_face_x
_exptl_oxdiff_crystal_face_y
_exptl_oxdiff_crystal_face_z
-0.9999 0.0000 -0.0000 -0.0090 -0.0329 0.0133
0.9999 -0.0000 0.0000 0.0090 0.0329 -0.0133
-0.0000 -0.0001 0.9998 0.0212 0.0066 0.0162
0.0000 0.0001 -0.9998 -0.0212 -0.0066 -0.0162
-0.9999 0.0002 -1.9996 -0.0515 -0.0461 -0.0191
0.0013 1.0002 -0.0003 -0.0916 0.0631 0.0941
-0.0025 -2.0004 1.0004 0.2043 -0.1196 -0.1719
0.9999 0.0001 -1.9996 -0.0334 0.0197 -0.0457
1.9998 0.0000 -0.9998 -0.0032 0.0592 -0.0428
-1.9998 -0.0000 0.9998 0.0032 -0.0592 0.0428
1.9986 -1.0001 -1.9992 0.0671 -0.0105 -0.1531
-16.7335 -0.8127 32.9855 0.6236 -0.3841 0.6809
12.3335 -4.9256 -22.6907 0.0806 -0.0545 -0.9953
